data_7717974
loop_
_publ_author_name
'Singh, Vaibhav'
'Urunikulavan, Vajeeha'
'Bar, Arun Kumar'

_publ_section_title
;
 An insight en-route from CO2 fixation to CO32--bridged dinuclear
 lanthanide(III) complexes featuring inner coordination post-synthetic
 modification&#x2020;
;
_journal_name_full 'Dalton Transactions'
_journal_paper_doi 10.1039/D4DT03050H
_journal_year 2025
_chemical_formula_moiety 'C66 H57 N10 O9 P Y2'
_chemical_formula_sum 'C66 H57 N10 O9 P Y2'
_chemical_formula_weight 1343.00
_space_group_crystal_system triclinic
_space_group_IT_number 2
_space_group_name_Hall '-P 1'
_space_group_name_H-M_alt 'P -1'
_atom_sites_solution_hydrogens mixed
_atom_sites_solution_primary dual
_audit_creation_date 2024-03-31
_audit_creation_method
;
Olex2 1.5
(compiled 2023.08.24 svn.re1ec1418 for OlexSys, GUI svn.r6817)
;
_audit_update_record
;
2024-08-20 deposited with the CCDC.	2025-02-04 downloaded from the CCDC.
;
_cell_angle_alpha 96.001(2)
_cell_angle_beta 103.8000(10)
_cell_angle_gamma 106.6320(10)
_cell_formula_units_Z 2
_cell_length_a 12.4890(5)
_cell_length_b 15.6025(6)
_cell_length_c 17.0019(7)
_cell_measurement_reflns_used 9480
_cell_measurement_temperature 150
_cell_measurement_theta_max 28.29
_cell_measurement_theta_min 2.44
_cell_volume 3029.1(2)
_computing_cell_refinement 'SAINT V8.40B (?, 2016)'
_computing_data_reduction 'SAINT V8.40B (?, 2016)'
_computing_molecular_graphics 'Olex2 1.5 (Dolomanov et al., 2009)'
_computing_publication_material 'Olex2 1.5 (Dolomanov et al., 2009)'
_computing_structure_refinement 'XL  (Sheldrick, 2008)'
_computing_structure_solution 'SHELXT 2018/2 (Sheldrick, 2018)'
_diffrn_ambient_temperature 150
_diffrn_measured_fraction_theta_full 0.993
_diffrn_measured_fraction_theta_max 0.993
_diffrn_measurement_device_type 'Bruker APEX-II CCD'
_diffrn_measurement_method '\f and \w scans'
_diffrn_radiation_type MoK\a
_diffrn_radiation_wavelength 0.71073
_diffrn_reflns_av_R_equivalents 0.0438
_diffrn_reflns_av_unetI/netI 0.0380
_diffrn_reflns_Laue_measured_fraction_full 0.993
_diffrn_reflns_Laue_measured_fraction_max 0.993
_diffrn_reflns_limit_h_max 14
_diffrn_reflns_limit_h_min -14
_diffrn_reflns_limit_k_max 18
_diffrn_reflns_limit_k_min -18
_diffrn_reflns_limit_l_max 20
_diffrn_reflns_limit_l_min -20
_diffrn_reflns_number 42238
_diffrn_reflns_point_group_measured_fraction_full 0.993
_diffrn_reflns_point_group_measured_fraction_max 0.993
_diffrn_reflns_theta_full 25.042
_diffrn_reflns_theta_max 25.042
_diffrn_reflns_theta_min 1.774
_diffrn_source_current 1.4
_diffrn_source_power 0.07
_diffrn_source_voltage 50.0
_diffrn_standards_number 0
_exptl_absorpt_coefficient_mu 2.000
_exptl_absorpt_correction_T_max 0.7452
_exptl_absorpt_correction_T_min 0.6481
_exptl_absorpt_correction_type multi-scan
_exptl_absorpt_process_details
;
SADABS-2016/2 (Bruker,2016/2) was used for absorption correction.
wR2(int) was 0.1345 before and 0.0499 after correction.
The Ratio of minimum to maximum transmission is 0.8697.
The \l/2 correction factor is Not present.
;
_exptl_crystal_colour 'metallic yellowish yellow'
_exptl_crystal_colour_lustre metallic
_exptl_crystal_colour_modifier yellowish
_exptl_crystal_colour_primary yellow
_exptl_crystal_density_diffrn 1.472
_exptl_crystal_description plate
_exptl_crystal_F_000 1376
_exptl_crystal_size_max 0.25
_exptl_crystal_size_mid 0.1
_exptl_crystal_size_min 0.05
_refine_diff_density_max 1.638
_refine_diff_density_min -0.619
_refine_diff_density_rms 0.112
_refine_ls_extinction_method none
_refine_ls_goodness_of_fit_ref 1.177
_refine_ls_hydrogen_treatment mixed
_refine_ls_matrix_type full
_refine_ls_number_parameters 801
_refine_ls_number_reflns 10634
_refine_ls_number_restraints 3
_refine_ls_restrained_S_all 1.177
_refine_ls_R_factor_all 0.0618
_refine_ls_R_factor_gt 0.0566
_refine_ls_shift/su_max 0.001
_refine_ls_shift/su_mean 0.000
_refine_ls_structure_factor_coef Fsqd
_refine_ls_weighting_details 'w=1/[\s^2^(Fo^2^)+26.1235P] where P=(Fo^2^+2Fc^2^)/3'
_refine_ls_weighting_scheme calc
_refine_ls_wR_factor_gt 0.1539
_refine_ls_wR_factor_ref 0.1560
_reflns_Friedel_coverage 0.000
_reflns_number_gt 9652
_reflns_number_total 10634
_reflns_threshold_expression 'I > 2\s(I)'
_cod_data_source_file d4dt03050h2.cif
_cod_data_source_block mo_vs110e_0m
_cod_database_code 7717974
_shelx_shelxl_version_number 2019/1
_shelx_space_group_comment
;
The symmetry employed for this shelxl refinement is uniquely defined
by the following loop, which should always be used as a source of
symmetry information in preference to the above space-group names.
They are only intended as comments.
;
_olex2_refinement_description
;
1. Restrained distances
 O8-H8
 0.87 with sigma of 0.01
 C022-H8
 1.919308 with sigma of 0.02
 Y1-H8
 2.931956 with sigma of 0.02
2.a Aromatic/amide H refined with riding coordinates:
 C19(H19), C6(H6), C43(H43), C23(H23), C30(H30), C22(H22), C12(H12), C4(H4),
 C28(H28), C5(H5), C21(H21), C47(H47), C36(H36), C29(H29), C40(H40), C20(H20),
 C46(H46), C16(H16), C45(H45), C55(H55), C44(H44), C61(H61), C64(H64), C53(H53),
  C65(H65), C63(H63), C13(H13), C49(H49), C37(H37), C38(H38), C62(H62),
 C56(H56), C57(H57), C59(H59), C39(H39), C52(H52), C58(H58), C51(H51), C14(H14),
  C50(H50), C15(H15)
2.b Idealised Me refined as rotating group:
 C25(H25A,H25B,H25C), C9(H9A,H9B,H9C), C1(H1A,H1B,H1C), C33(H33A,H33B,H33C),
 C022(H02A,H02B,H02C)
;
_olex2_submission_special_instructions 'No special instructions were received'

loop_
_space_group_symop_operation_xyz
'x, y, z'
'-x, -y, -z'

loop_
_atom_site_label
_atom_site_type_symbol
_atom_site_fract_x
_atom_site_fract_y
_atom_site_fract_z
_atom_site_U_iso_or_equiv
_atom_site_adp_type
_atom_site_occupancy
_atom_site_site_symmetry_order
_atom_site_calc_flag
_atom_site_refinement_flags_posn
_atom_site_refinement_flags_adp
_atom_site_refinement_flags_occupancy
_atom_site_disorder_assembly
_atom_site_disorder_group
Y1 Y 0.26824(4) 0.90106(3) 0.48109(3) 0.01467(14) Uani 1 1 d D . . . .
Y2 Y 0.22248(4) 0.73120(3) 0.69538(3) 0.01499(14) Uani 1 1 d . . . . .
P1 P 0.30183(13) 0.60992(10) 0.86933(9) 0.0192(3) Uani 1 1 d . . . . .
O1 O 0.3469(3) 0.8003(3) 0.4346(2) 0.0223(9) Uani 1 1 d . . . . .
O6 O 0.4166(3) 0.7615(3) 0.7031(2) 0.0200(8) Uani 1 1 d . . . . .
O4 O 0.0891(3) 0.8040(3) 0.4808(2) 0.0192(8) Uani 1 1 d . . . . .
O8 O 0.3855(3) 1.0104(3) 0.4261(3) 0.0220(9) Uani 1 1 d D . . . .
H8 H 0.448(3) 1.0037(17) 0.414(3) 0.033 Uiso 1 1 d D U . . .
O7 O 0.2349(3) 0.8588(3) 0.7788(2) 0.0223(9) Uani 1 1 d . . . . .
O2 O 0.4155(3) 0.9807(3) 0.5994(2) 0.0202(8) Uani 1 1 d . . . . .
O3 O 0.2380(3) 0.8125(3) 0.5849(2) 0.0220(8) Uani 1 1 d . . . . .
O9 O 0.2848(3) 0.6757(3) 0.8136(2) 0.0205(8) Uani 1 1 d . . . . .
O5 O 0.0634(3) 0.7278(3) 0.5843(2) 0.0219(9) Uani 1 1 d . . . . .
N1 N 0.2383(4) 0.7752(3) 0.2979(3) 0.0190(10) Uani 1 1 d . . . . .
N2 N 0.1948(4) 0.8389(3) 0.3308(3) 0.0181(10) Uani 1 1 d . . . . .
N10 N 0.0710(4) 0.7883(3) 0.8185(3) 0.0209(10) Uani 1 1 d . . . . .
N3 N 0.1310(4) 0.9682(3) 0.3990(3) 0.0175(10) Uani 1 1 d . . . . .
N6 N 0.3846(4) 0.6220(3) 0.6220(3) 0.0220(10) Uani 1 1 d . . . . .
N4 N 0.2403(4) 1.0331(3) 0.5554(3) 0.0193(10) Uani 1 1 d . . . . .
N7 N 0.2713(4) 0.6067(3) 0.6266(3) 0.0193(10) Uani 1 1 d . . . . .
N5 N 0.3098(4) 1.0703(3) 0.6362(3) 0.0214(10) Uani 1 1 d . . . . .
N9 N 0.0623(4) 0.7157(3) 0.7599(3) 0.0187(10) Uani 1 1 d . . . . .
N8 N 0.0729(4) 0.5780(3) 0.6629(3) 0.0175(10) Uani 1 1 d . . . . .
C18 C 0.3658(5) 0.6885(4) 0.3387(4) 0.0203(12) Uani 1 1 d . . . . .
C24 C 0.1249(4) 0.7800(3) 0.5484(3) 0.0150(11) Uani 1 1 d . . . . .
C8 C 0.1690(5) 1.0747(4) 0.5225(3) 0.0199(12) Uani 1 1 d . . . . .
C3 C 0.0779(5) 0.9329(4) 0.3186(3) 0.0179(11) Uani 1 1 d . . . . .
C19 C 0.4248(5) 0.6555(4) 0.4018(4) 0.0279(14) Uani 1 1 d . . . . .
H19 H 0.437823 0.682761 0.457310 0.033 Uiso 1 1 calc R U . . .
C7 C 0.0984(5) 1.0324(4) 0.4368(3) 0.0188(11) Uani 1 1 d . . . . .
C11 C 0.4735(5) 1.0620(4) 0.7374(4) 0.0229(12) Uani 1 1 d . . . . .
C41 C 0.4498(5) 0.7042(4) 0.6646(3) 0.0192(12) Uani 1 1 d . . . . .
C27 C 0.0821(5) 0.5110(4) 0.6101(3) 0.0200(12) Uani 1 1 d . . . . .
C42 C 0.5769(5) 0.7280(4) 0.6713(4) 0.0219(12) Uani 1 1 d . . . . .
C6 C 0.0055(5) 1.0596(4) 0.3966(4) 0.0211(12) Uani 1 1 d . . . . .
H6 H -0.016423 1.104835 0.424558 0.025 Uiso 1 1 calc R U . . .
C10 C 0.3948(5) 1.0358(4) 0.6517(3) 0.0194(12) Uani 1 1 d . . . . .
C43 C 0.6554(5) 0.7998(4) 0.7321(4) 0.0260(13) Uani 1 1 d . . . . .
H43 H 0.628172 0.831440 0.769710 0.031 Uiso 1 1 calc R U . . .
C31 C -0.0249(5) 0.5668(4) 0.6858(3) 0.0207(12) Uani 1 1 d . . . . .
C23 C 0.3510(5) 0.6490(4) 0.2577(4) 0.0263(13) Uani 1 1 d . . . . .
H23 H 0.312174 0.671232 0.213260 0.032 Uiso 1 1 calc R U . . .
C30 C -0.1221(5) 0.4890(4) 0.6542(4) 0.0247(13) Uani 1 1 d . . . . .
H30 H -0.191307 0.482212 0.670433 0.030 Uiso 1 1 calc R U . . .
C2 C 0.1250(5) 0.8680(4) 0.2802(3) 0.0196(12) Uani 1 1 d . . . . .
C26 C 0.1969(5) 0.5273(4) 0.5938(3) 0.0191(12) Uani 1 1 d . . . . .
C22 C 0.3927(6) 0.5775(4) 0.2415(4) 0.0323(15) Uani 1 1 d . . . . .
H22 H 0.382249 0.551387 0.186037 0.039 Uiso 1 1 calc R U . . .
C25 C 0.2217(6) 0.4527(4) 0.5462(4) 0.0298(14) Uani 1 1 d . . . . .
H25A H 0.282408 0.479195 0.520109 0.045 Uiso 1 1 calc R U . . .
H25B H 0.150628 0.415428 0.503583 0.045 Uiso 1 1 calc R U . . .
H25C H 0.248410 0.414580 0.583554 0.045 Uiso 1 1 calc R U . . .
C12 C 0.4902(6) 1.1441(4) 0.7871(4) 0.0283(14) Uani 1 1 d . . . . .
H12 H 0.453072 1.185626 0.766261 0.034 Uiso 1 1 calc R U . . .
C4 C -0.0163(5) 0.9567(4) 0.2751(4) 0.0230(12) Uani 1 1 d . . . . .
H4 H -0.054010 0.930203 0.218705 0.028 Uiso 1 1 calc R U . . .
C28 C -0.0113(6) 0.4315(4) 0.5759(4) 0.0265(13) Uani 1 1 d . . . . .
H28 H -0.005121 0.384928 0.538224 0.032 Uiso 1 1 calc R U . . .
C17 C 0.3153(5) 0.7604(4) 0.3591(4) 0.0204(12) Uani 1 1 d . . . . .
C34 C 0.1639(5) 0.8569(4) 0.8231(3) 0.0199(12) Uani 1 1 d . . . . .
C5 C -0.0537(5) 1.0195(4) 0.3156(4) 0.0244(13) Uani 1 1 d . . . . .
H5 H -0.119370 1.034771 0.287771 0.029 Uiso 1 1 calc R U . . .
C21 C 0.4486(6) 0.5441(4) 0.3044(4) 0.0329(15) Uani 1 1 d . . . . .
H21 H 0.475845 0.494579 0.292874 0.039 Uiso 1 1 calc R U . . .
C35 C 0.1883(5) 0.9395(4) 0.8866(4) 0.0235(13) Uani 1 1 d . . . . .
C47 C 0.6188(5) 0.6823(4) 0.6166(4) 0.0268(13) Uani 1 1 d . . . . .
H47 H 0.566158 0.632277 0.575589 0.032 Uiso 1 1 calc R U . . .
C36 C 0.1213(6) 0.9415(5) 0.9399(4) 0.0343(15) Uani 1 1 d . . . . .
H36 H 0.055830 0.889939 0.935546 0.041 Uiso 1 1 calc R U . . .
C29 C -0.1134(5) 0.4216(4) 0.5978(4) 0.0269(13) Uani 1 1 d . . . . .
H29 H -0.178395 0.368145 0.574090 0.032 Uiso 1 1 calc R U . . .
C9 C 0.1615(6) 1.1603(4) 0.5654(4) 0.0315(15) Uani 1 1 d . . . . .
H9A H 0.199150 1.169203 0.624558 0.047 Uiso 1 1 calc R U . . .
H9B H 0.079516 1.156024 0.556579 0.047 Uiso 1 1 calc R U . . .
H9C H 0.200876 1.212012 0.543161 0.047 Uiso 1 1 calc R U . . .
C40 C 0.2818(6) 1.0156(4) 0.8925(4) 0.0365(16) Uani 1 1 d . . . . .
H40 H 0.328060 1.015476 0.855579 0.044 Uiso 1 1 calc R U . . .
C20 C 0.4653(6) 0.5836(5) 0.3857(4) 0.0351(16) Uani 1 1 d . . . . .
H20 H 0.504265 0.561171 0.429908 0.042 Uiso 1 1 calc R U . . .
C48 C 0.4548(5) 0.6292(4) 0.9133(4) 0.0238(13) Uani 1 1 d . . . . .
C1 C 0.0940(6) 0.8427(5) 0.1877(4) 0.0318(15) Uani 1 1 d . . . . .
H1A H 0.147254 0.812795 0.172642 0.048 Uiso 1 1 calc R U . . .
H1B H 0.100658 0.897772 0.163738 0.048 Uiso 1 1 calc R U . . .
H1C H 0.013837 0.801043 0.166696 0.048 Uiso 1 1 calc R U . . .
C33 C -0.1148(6) 0.6284(4) 0.7929(4) 0.0285(14) Uani 1 1 d . . . . .
H33A H -0.104578 0.585440 0.829876 0.043 Uiso 1 1 calc R U . . .
H33B H -0.192448 0.604035 0.753357 0.043 Uiso 1 1 calc R U . . .
H33C H -0.106756 0.686857 0.825173 0.043 Uiso 1 1 calc R U . . .
C46 C 0.7361(6) 0.7093(5) 0.6218(5) 0.0362(16) Uani 1 1 d . . . . .
H46 H 0.763642 0.678439 0.583847 0.043 Uiso 1 1 calc R U . . .
C60 C 0.2383(5) 0.4932(4) 0.8163(3) 0.0220(12) Uani 1 1 d . . . . .
C16 C 0.5265(6) 1.0015(5) 0.7680(4) 0.0346(15) Uani 1 1 d . . . . .
H16 H 0.515584 0.945656 0.733817 0.041 Uiso 1 1 calc R U . . .
C54 C 0.2322(5) 0.6179(4) 0.9491(3) 0.0227(12) Uani 1 1 d . . . . .
C32 C -0.0240(5) 0.6419(4) 0.7472(3) 0.0201(12) Uani 1 1 d . . . . .
C45 C 0.8137(5) 0.7817(5) 0.6825(5) 0.0341(16) Uani 1 1 d . . . . .
H45 H 0.894203 0.800728 0.685583 0.041 Uiso 1 1 calc R U . . .
C55 C 0.1899(6) 0.6899(4) 0.9591(4) 0.0276(14) Uani 1 1 d . . . . .
H55 H 0.202920 0.735435 0.926293 0.033 Uiso 1 1 calc R U . . .
C44 C 0.7742(6) 0.8258(5) 0.7381(5) 0.0353(16) Uani 1 1 d . . . . .
H44 H 0.827790 0.873995 0.780555 0.042 Uiso 1 1 calc R U . . .
C61 C 0.3027(6) 0.4467(4) 0.7835(4) 0.0290(14) Uani 1 1 d . . . . .
H61 H 0.383904 0.475093 0.792465 0.035 Uiso 1 1 calc R U . . .
C64 C 0.0658(6) 0.3637(4) 0.7566(4) 0.0313(14) Uani 1 1 d . . . . .
H64 H -0.015415 0.335121 0.747380 0.038 Uiso 1 1 calc R U . . .
C53 C 0.5278(6) 0.6516(5) 0.8631(4) 0.0330(15) Uani 1 1 d . . . . .
H53 H 0.496325 0.658244 0.808259 0.040 Uiso 1 1 calc R U . . .
C65 C 0.1193(5) 0.4502(4) 0.8022(4) 0.0265(13) Uani 1 1 d . . . . .
H65 H 0.074615 0.481167 0.824371 0.032 Uiso 1 1 calc R U . . .
C63 C 0.1305(7) 0.3182(4) 0.7240(4) 0.0373(16) Uani 1 1 d . . . . .
H63 H 0.093537 0.258671 0.691897 0.045 Uiso 1 1 calc R U . . .
C13 C 0.5619(6) 1.1649(5) 0.8678(4) 0.0407(17) Uani 1 1 d . . . . .
H13 H 0.575129 1.221454 0.901666 0.049 Uiso 1 1 calc R U . . .
C022 C 0.4025(6) 1.1065(4) 0.4401(4) 0.0303(14) Uani 1 1 d D . . . .
H02A H 0.331827 1.117598 0.410158 0.045 Uiso 1 1 calc R U . . .
H02B H 0.468111 1.138466 0.420594 0.045 Uiso 1 1 calc R U . . .
H02C H 0.419251 1.129022 0.499241 0.045 Uiso 1 1 calc R U . . .
C49 C 0.5046(6) 0.6234(5) 0.9952(4) 0.0351(15) Uani 1 1 d . . . . .
H49 H 0.456951 0.609285 1.031106 0.042 Uiso 1 1 calc R U . . .
C37 C 0.1481(7) 1.0175(5) 0.9997(4) 0.0419(18) Uani 1 1 d . . . . .
H37 H 0.102149 1.017319 1.036973 0.050 Uiso 1 1 calc R U . . .
C38 C 0.2401(7) 1.0925(5) 1.0054(5) 0.0459(19) Uani 1 1 d . . . . .
H38 H 0.257330 1.145025 1.045939 0.055 Uiso 1 1 calc R U . . .
C62 C 0.2488(7) 0.3596(5) 0.7382(4) 0.0376(16) Uani 1 1 d . . . . .
H62 H 0.293301 0.327865 0.716737 0.045 Uiso 1 1 calc R U . . .
C56 C 0.1290(6) 0.6963(5) 1.0163(4) 0.0363(16) Uani 1 1 d . . . . .
H56 H 0.098989 0.745366 1.022224 0.044 Uiso 1 1 calc R U . . .
C57 C 0.1119(7) 0.6303(5) 1.0652(4) 0.0412(18) Uani 1 1 d . . . . .
H57 H 0.070444 0.634559 1.104799 0.049 Uiso 1 1 calc R U . . .
C59 C 0.2141(7) 0.5518(5) 0.9980(4) 0.0353(16) Uani 1 1 d . . . . .
H59 H 0.242493 0.501906 0.991360 0.042 Uiso 1 1 calc R U . . .
C39 C 0.3087(8) 1.0925(5) 0.9523(5) 0.051(2) Uani 1 1 d . . . . .
H39 H 0.373553 1.144497 0.956599 0.062 Uiso 1 1 calc R U . . .
C52 C 0.6451(6) 0.6641(5) 0.8916(5) 0.0408(17) Uani 1 1 d . . . . .
H52 H 0.693634 0.677772 0.856198 0.049 Uiso 1 1 calc R U . . .
C58 C 0.1547(7) 0.5589(5) 1.0564(4) 0.0452(19) Uani 1 1 d . . . . .
H58 H 0.143568 0.514377 1.090450 0.054 Uiso 1 1 calc R U . . .
C51 C 0.6920(6) 0.6569(5) 0.9718(5) 0.0440(19) Uani 1 1 d . . . . .
H51 H 0.772738 0.665016 0.991325 0.053 Uiso 1 1 calc R U . . .
C14 C 0.6132(7) 1.1043(5) 0.8983(4) 0.0457(19) Uani 1 1 d . . . . .
H14 H 0.660994 1.118359 0.953573 0.055 Uiso 1 1 calc R U . . .
C50 C 0.6229(7) 0.6383(5) 1.0234(5) 0.049(2) Uani 1 1 d . . . . .
H50 H 0.656507 0.635458 1.079026 0.059 Uiso 1 1 calc R U . . .
C15 C 0.5956(8) 1.0222(6) 0.8486(5) 0.052(2) Uani 1 1 d . . . . .
H15 H 0.631256 0.980082 0.870032 0.062 Uiso 1 1 calc R U . . .

loop_
_atom_site_aniso_label
_atom_site_aniso_U_11
_atom_site_aniso_U_22
_atom_site_aniso_U_33
_atom_site_aniso_U_23
_atom_site_aniso_U_13
_atom_site_aniso_U_12
Y1 0.0152(3) 0.0140(3) 0.0163(3) 0.0033(2) 0.0056(2) 0.0056(2)
Y2 0.0156(3) 0.0138(3) 0.0158(3) 0.00344(19) 0.0048(2) 0.0045(2)
P1 0.0250(8) 0.0168(7) 0.0159(7) 0.0039(6) 0.0051(6) 0.0071(6)
O1 0.026(2) 0.023(2) 0.019(2) -0.0011(16) 0.0029(17) 0.0141(18)
O6 0.018(2) 0.0160(19) 0.024(2) 0.0022(16) 0.0053(16) 0.0036(16)
O4 0.0146(19) 0.020(2) 0.021(2) 0.0060(16) 0.0034(16) 0.0043(16)
O8 0.018(2) 0.020(2) 0.030(2) 0.0082(17) 0.0117(18) 0.0049(16)
O7 0.027(2) 0.017(2) 0.025(2) 0.0042(16) 0.0105(18) 0.0068(17)
O2 0.017(2) 0.022(2) 0.021(2) 0.0002(16) 0.0055(16) 0.0065(16)
O3 0.016(2) 0.027(2) 0.020(2) 0.0097(17) 0.0022(16) 0.0042(17)
O9 0.024(2) 0.019(2) 0.0183(19) 0.0047(16) 0.0042(16) 0.0073(17)
O5 0.020(2) 0.024(2) 0.023(2) 0.0095(17) 0.0070(17) 0.0052(17)
N1 0.020(2) 0.016(2) 0.023(2) 0.0030(19) 0.008(2) 0.0080(19)
N2 0.020(2) 0.016(2) 0.020(2) 0.0022(19) 0.007(2) 0.0064(19)
N10 0.022(3) 0.019(2) 0.021(2) 0.0006(19) 0.006(2) 0.007(2)
N3 0.020(2) 0.014(2) 0.021(2) 0.0049(18) 0.0076(19) 0.0064(19)
N6 0.021(3) 0.023(3) 0.025(3) 0.003(2) 0.011(2) 0.008(2)
N4 0.018(2) 0.020(2) 0.020(2) 0.0005(19) 0.006(2) 0.007(2)
N7 0.017(2) 0.020(2) 0.019(2) 0.0054(19) 0.0030(19) 0.005(2)
N5 0.023(3) 0.023(3) 0.017(2) 0.001(2) 0.003(2) 0.009(2)
N9 0.019(2) 0.019(2) 0.018(2) 0.0022(19) 0.0045(19) 0.007(2)
N8 0.022(2) 0.015(2) 0.016(2) 0.0035(18) 0.0061(19) 0.0064(19)
C18 0.015(3) 0.021(3) 0.027(3) 0.003(2) 0.009(2) 0.006(2)
C24 0.013(3) 0.012(3) 0.020(3) -0.001(2) 0.006(2) 0.004(2)
C8 0.019(3) 0.022(3) 0.023(3) 0.003(2) 0.010(2) 0.009(2)
C3 0.019(3) 0.015(3) 0.020(3) 0.007(2) 0.008(2) 0.003(2)
C19 0.029(3) 0.027(3) 0.030(3) 0.000(3) 0.005(3) 0.017(3)
C7 0.019(3) 0.017(3) 0.025(3) 0.008(2) 0.011(2) 0.007(2)
C11 0.019(3) 0.025(3) 0.022(3) 0.004(2) 0.004(2) 0.004(2)
C41 0.024(3) 0.023(3) 0.017(3) 0.010(2) 0.010(2) 0.012(2)
C27 0.026(3) 0.018(3) 0.016(3) 0.004(2) 0.005(2) 0.005(2)
C42 0.022(3) 0.025(3) 0.023(3) 0.010(2) 0.007(2) 0.010(2)
C6 0.020(3) 0.021(3) 0.028(3) 0.009(2) 0.012(2) 0.010(2)
C10 0.019(3) 0.016(3) 0.019(3) 0.002(2) 0.005(2) 0.000(2)
C43 0.021(3) 0.026(3) 0.032(3) 0.006(3) 0.007(3) 0.008(3)
C31 0.021(3) 0.020(3) 0.022(3) 0.011(2) 0.007(2) 0.006(2)
C23 0.029(3) 0.023(3) 0.030(3) 0.005(3) 0.013(3) 0.009(3)
C30 0.021(3) 0.023(3) 0.025(3) 0.003(2) 0.006(2) 0.000(2)
C2 0.023(3) 0.017(3) 0.019(3) 0.004(2) 0.007(2) 0.006(2)
C26 0.025(3) 0.017(3) 0.016(3) 0.005(2) 0.007(2) 0.007(2)
C22 0.039(4) 0.027(3) 0.035(4) -0.001(3) 0.019(3) 0.012(3)
C25 0.035(4) 0.024(3) 0.028(3) -0.002(3) 0.007(3) 0.010(3)
C12 0.030(3) 0.024(3) 0.025(3) 0.002(3) 0.004(3) 0.004(3)
C4 0.023(3) 0.025(3) 0.021(3) 0.007(2) 0.004(2) 0.008(2)
C28 0.037(4) 0.018(3) 0.020(3) 0.003(2) 0.007(3) 0.003(3)
C17 0.021(3) 0.018(3) 0.025(3) 0.005(2) 0.009(2) 0.006(2)
C34 0.026(3) 0.020(3) 0.018(3) 0.006(2) 0.006(2) 0.012(2)
C5 0.025(3) 0.024(3) 0.031(3) 0.013(3) 0.010(3) 0.013(3)
C21 0.033(4) 0.024(3) 0.048(4) 0.004(3) 0.018(3) 0.015(3)
C35 0.028(3) 0.023(3) 0.021(3) 0.004(2) 0.003(2) 0.014(3)
C47 0.024(3) 0.027(3) 0.033(3) 0.007(3) 0.011(3) 0.012(3)
C36 0.032(4) 0.035(4) 0.032(4) -0.005(3) 0.010(3) 0.008(3)
C29 0.024(3) 0.022(3) 0.028(3) 0.001(3) 0.007(3) -0.001(3)
C9 0.035(4) 0.025(3) 0.035(4) -0.004(3) 0.005(3) 0.018(3)
C40 0.047(4) 0.024(3) 0.036(4) 0.003(3) 0.019(3) 0.003(3)
C20 0.037(4) 0.030(4) 0.042(4) 0.005(3) 0.007(3) 0.020(3)
C48 0.029(3) 0.017(3) 0.023(3) 0.004(2) 0.002(3) 0.008(2)
C1 0.041(4) 0.040(4) 0.017(3) 0.002(3) 0.005(3) 0.020(3)
C33 0.032(3) 0.026(3) 0.033(3) 0.012(3) 0.020(3) 0.007(3)
C46 0.034(4) 0.041(4) 0.049(4) 0.022(3) 0.021(3) 0.022(3)
C60 0.031(3) 0.017(3) 0.018(3) 0.005(2) 0.006(2) 0.007(2)
C16 0.039(4) 0.028(3) 0.028(3) 0.000(3) -0.004(3) 0.013(3)
C54 0.029(3) 0.020(3) 0.018(3) 0.003(2) 0.007(2) 0.005(2)
C32 0.018(3) 0.020(3) 0.022(3) 0.004(2) 0.006(2) 0.005(2)
C45 0.018(3) 0.035(4) 0.056(4) 0.023(3) 0.013(3) 0.011(3)
C55 0.035(4) 0.030(3) 0.016(3) 0.003(2) 0.004(3) 0.011(3)
C44 0.024(3) 0.034(4) 0.045(4) 0.015(3) 0.004(3) 0.006(3)
C61 0.030(3) 0.029(3) 0.028(3) 0.005(3) 0.011(3) 0.008(3)
C64 0.035(4) 0.024(3) 0.028(3) 0.006(3) 0.008(3) -0.001(3)
C53 0.028(3) 0.036(4) 0.033(4) 0.008(3) 0.006(3) 0.009(3)
C65 0.028(3) 0.027(3) 0.024(3) 0.007(3) 0.008(3) 0.007(3)
C63 0.050(4) 0.021(3) 0.034(4) -0.002(3) 0.016(3) 0.002(3)
C13 0.039(4) 0.040(4) 0.028(4) -0.007(3) 0.000(3) 0.003(3)
C022 0.025(3) 0.022(3) 0.047(4) 0.013(3) 0.013(3) 0.007(3)
C49 0.035(4) 0.037(4) 0.028(3) 0.010(3) 0.000(3) 0.011(3)
C37 0.047(4) 0.044(4) 0.034(4) -0.008(3) 0.012(3) 0.020(4)
C38 0.062(5) 0.030(4) 0.040(4) -0.007(3) 0.007(4) 0.017(4)
C62 0.049(4) 0.028(4) 0.039(4) 0.000(3) 0.022(3) 0.012(3)
C56 0.042(4) 0.040(4) 0.030(4) 0.004(3) 0.012(3) 0.016(3)
C57 0.050(5) 0.041(4) 0.029(4) -0.003(3) 0.019(3) 0.005(3)
C59 0.058(5) 0.030(4) 0.026(3) 0.009(3) 0.021(3) 0.016(3)
C39 0.064(5) 0.025(4) 0.052(5) -0.010(3) 0.022(4) -0.002(4)
C52 0.032(4) 0.034(4) 0.053(5) 0.008(3) 0.009(3) 0.010(3)
C58 0.071(6) 0.032(4) 0.031(4) 0.013(3) 0.022(4) 0.005(4)
C51 0.025(4) 0.035(4) 0.065(5) 0.013(4) -0.003(4) 0.012(3)
C14 0.047(5) 0.048(5) 0.024(4) 0.000(3) -0.011(3) 0.008(4)
C50 0.050(5) 0.048(5) 0.042(4) 0.015(4) -0.008(4) 0.019(4)
C15 0.064(5) 0.045(5) 0.037(4) 0.006(3) -0.010(4) 0.026(4)

loop_
_atom_type_symbol
_atom_type_description
_atom_type_scat_dispersion_real
_atom_type_scat_dispersion_imag
_atom_type_scat_source
C C 0.0033 0.0016 'International Tables Vol C Tables 4.2.6.8 and 6.1.1.4'
H H 0.0000 0.0000 'International Tables Vol C Tables 4.2.6.8 and 6.1.1.4'
N N 0.0061 0.0033 'International Tables Vol C Tables 4.2.6.8 and 6.1.1.4'
O O 0.0106 0.0060 'International Tables Vol C Tables 4.2.6.8 and 6.1.1.4'
P P 0.1023 0.0942 'International Tables Vol C Tables 4.2.6.8 and 6.1.1.4'
Y Y -2.7962 3.5667 'International Tables Vol C Tables 4.2.6.8 and 6.1.1.4'

loop_
_geom_angle_atom_site_label_1
_geom_angle_atom_site_label_2
_geom_angle_atom_site_label_3
_geom_angle
_geom_angle_site_symmetry_1
_geom_angle_site_symmetry_3
_geom_angle_publ_flag
O1 Y1 O4 100.41(14) . . ?
O1 Y1 O8 88.29(15) . . ?
O1 Y1 O2 100.50(14) . . ?
O1 Y1 O3 86.62(14) . . ?
O1 Y1 N2 64.24(14) . . ?
O1 Y1 N3 127.91(14) . . ?
O1 Y1 N4 163.56(15) . . ?
O1 Y1 C24 95.02(15) . . ?
O4 Y1 O8 151.76(14) . . ?
O4 Y1 O2 124.24(13) . . ?
O4 Y1 O3 55.84(13) . . ?
O4 Y1 N2 82.55(14) . . ?
O4 Y1 N3 77.80(14) . . ?
O4 Y1 N4 93.06(15) . . ?
O4 Y1 C24 27.20(14) . . ?
O8 Y1 O3 152.24(14) . . ?
O8 Y1 N2 77.15(15) . . ?
O8 Y1 N3 75.73(14) . . ?
O8 Y1 N4 84.16(15) . . ?
O8 Y1 C24 176.69(14) . . ?
O2 Y1 O8 79.54(14) . . ?
O2 Y1 O3 74.61(14) . . ?
O2 Y1 N2 152.31(14) . . ?
O2 Y1 N3 123.77(14) . . ?
O2 Y1 N4 63.80(14) . . ?
O2 Y1 C24 99.94(15) . . ?
O3 Y1 N2 124.14(15) . . ?
O3 Y1 N3 127.70(14) . . ?
O3 Y1 N4 93.29(15) . . ?
O3 Y1 C24 28.67(14) . . ?
N2 Y1 N3 63.94(15) . . ?
N2 Y1 C24 104.16(15) . . ?
N3 Y1 C24 102.03(15) . . ?
N4 Y1 N2 127.55(15) . . ?
N4 Y1 N3 64.06(15) . . ?
N4 Y1 C24 92.68(15) . . ?
O6 Y2 O3 78.75(13) . . ?
O6 Y2 O9 79.62(14) . . ?
O6 Y2 O5 130.28(14) . . ?
O6 Y2 N7 64.77(14) . . ?
O6 Y2 N9 151.77(15) . . ?
O6 Y2 N8 126.22(14) . . ?
O6 Y2 C24 105.25(14) . . ?
O7 Y2 O6 99.07(14) . . ?
O7 Y2 O3 90.73(14) . . ?
O7 Y2 O9 87.65(14) . . ?
O7 Y2 O5 98.73(14) . . ?
O7 Y2 N7 162.83(15) . . ?
O7 Y2 N9 65.03(15) . . ?
O7 Y2 N8 128.94(15) . . ?
O7 Y2 C24 95.88(14) . . ?
O3 Y2 N7 91.58(15) . . ?
O3 Y2 N9 122.39(14) . . ?
O3 Y2 N8 117.63(14) . . ?
O3 Y2 C24 28.21(14) . . ?
O9 Y2 O3 157.77(14) . . ?
O9 Y2 O5 147.07(14) . . ?
O9 Y2 N7 83.80(14) . . ?
O9 Y2 N9 76.67(15) . . ?
O9 Y2 N8 79.77(14) . . ?
O9 Y2 C24 173.39(15) . . ?
O5 Y2 O3 55.00(13) . . ?
O5 Y2 N7 96.52(14) . . ?
O5 Y2 N9 76.96(14) . . ?
O5 Y2 N8 71.08(14) . . ?
O5 Y2 C24 26.80(14) . . ?
N7 Y2 N9 126.67(15) . . ?
N7 Y2 N8 64.00(15) . . ?
N7 Y2 C24 94.18(15) . . ?
N9 Y2 N8 63.92(15) . . ?
N9 Y2 C24 99.72(15) . . ?
N8 Y2 C24 93.67(15) . . ?
O9 P1 C48 110.2(3) . . ?
O9 P1 C60 112.6(2) . . ?
O9 P1 C54 111.3(3) . . ?
C48 P1 C60 107.0(3) . . ?
C54 P1 C48 110.3(3) . . ?
C54 P1 C60 105.2(3) . . ?
C17 O1 Y1 123.0(3) . . ?
C41 O6 Y2 120.2(4) . . ?
C24 O4 Y1 96.1(3) . . ?
Y1 O8 H8 121.6(16) . . ?
C022 O8 Y1 126.0(3) . . ?
C022 O8 H8 106.9(16) . . ?
C34 O7 Y2 120.8(4) . . ?
C10 O2 Y1 119.1(3) . . ?
Y1 O3 Y2 175.53(19) . . ?
C24 O3 Y1 91.3(3) . . ?
C24 O3 Y2 93.0(3) . . ?
P1 O9 Y2 160.2(2) . . ?
C24 O5 Y2 95.2(3) . . ?
C17 N1 N2 107.9(4) . . ?
N1 N2 Y1 118.9(3) . . ?
C2 N2 Y1 123.2(4) . . ?
C2 N2 N1 117.6(5) . . ?
C34 N10 N9 109.5(5) . . ?
C3 N3 Y1 120.3(3) . . ?
C7 N3 Y1 120.0(4) . . ?
C7 N3 C3 119.3(5) . . ?
C41 N6 N7 108.7(4) . . ?
N5 N4 Y1 118.8(3) . . ?
C8 N4 Y1 124.0(4) . . ?
C8 N4 N5 117.1(5) . . ?
N6 N7 Y2 118.9(3) . . ?
C26 N7 Y2 123.4(4) . . ?
C26 N7 N6 117.6(5) . . ?
C10 N5 N4 108.7(4) . . ?
N10 N9 Y2 117.8(3) . . ?
C32 N9 Y2 123.8(4) . . ?
C32 N9 N10 118.1(5) . . ?
C27 N8 Y2 118.9(4) . . ?
C31 N8 Y2 119.8(4) . . ?
C31 N8 C27 120.2(5) . . ?
C19 C18 C23 118.0(5) . . ?
C19 C18 C17 119.3(5) . . ?
C23 C18 C17 122.5(5) . . ?
Y1 C24 Y2 118.84(18) . . ?
O4 C24 Y1 56.7(3) . . ?
O4 C24 Y2 175.2(4) . . ?
O4 C24 O3 116.7(5) . . ?
O3 C24 Y1 60.1(3) . . ?
O3 C24 Y2 58.8(3) . . ?
O5 C24 Y1 175.9(4) . . ?
O5 C24 Y2 58.0(3) . . ?
O5 C24 O4 126.6(5) . . ?
O5 C24 O3 116.7(5) . . ?
N4 C8 C7 114.5(5) . . ?
N4 C8 C9 123.5(5) . . ?
C7 C8 C9 121.9(5) . . ?
N3 C3 C2 115.9(5) . . ?
N3 C3 C4 121.4(5) . . ?
C4 C3 C2 122.7(5) . . ?
C18 C19 H19 119.3 . . ?
C20 C19 C18 121.4(6) . . ?
C20 C19 H19 119.3 . . ?
N3 C7 C8 116.0(5) . . ?
N3 C7 C6 122.0(5) . . ?
C6 C7 C8 122.0(5) . . ?
C12 C11 C10 121.3(5) . . ?
C16 C11 C10 118.5(5) . . ?
C16 C11 C12 120.2(6) . . ?
O6 C41 N6 127.0(5) . . ?
O6 C41 C42 117.8(5) . . ?
N6 C41 C42 115.1(5) . . ?
N8 C27 C26 115.9(5) . . ?
N8 C27 C28 120.7(5) . . ?
C28 C27 C26 123.3(5) . . ?
C43 C42 C41 118.9(5) . . ?
C43 C42 C47 118.9(6) . . ?
C47 C42 C41 122.1(5) . . ?
C7 C6 H6 120.6 . . ?
C5 C6 C7 118.8(5) . . ?
C5 C6 H6 120.6 . . ?
O2 C10 N5 125.7(5) . . ?
O2 C10 C11 117.7(5) . . ?
N5 C10 C11 116.7(5) . . ?
C42 C43 H43 119.8 . . ?
C42 C43 C44 120.3(6) . . ?
C44 C43 H43 119.8 . . ?
N8 C31 C30 122.2(5) . . ?
N8 C31 C32 116.1(5) . . ?
C30 C31 C32 121.7(5) . . ?
C18 C23 H23 119.7 . . ?
C22 C23 C18 120.5(6) . . ?
C22 C23 H23 119.7 . . ?
C31 C30 H30 121.4 . . ?
C29 C30 C31 117.2(6) . . ?
C29 C30 H30 121.4 . . ?
N2 C2 C3 115.3(5) . . ?
N2 C2 C1 124.4(5) . . ?
C3 C2 C1 120.3(5) . . ?
N7 C26 C27 115.1(5) . . ?
N7 C26 C25 124.6(5) . . ?
C27 C26 C25 120.2(5) . . ?
C23 C22 H22 119.6 . . ?
C21 C22 C23 120.8(6) . . ?
C21 C22 H22 119.6 . . ?
C26 C25 H25A 109.5 . . ?
C26 C25 H25B 109.5 . . ?
C26 C25 H25C 109.5 . . ?
H25A C25 H25B 109.5 . . ?
H25A C25 H25C 109.5 . . ?
H25B C25 H25C 109.5 . . ?
C11 C12 H12 120.3 . . ?
C11 C12 C13 119.5(6) . . ?
C13 C12 H12 120.3 . . ?
C3 C4 H4 120.5 . . ?
C5 C4 C3 119.1(5) . . ?
C5 C4 H4 120.5 . . ?
C27 C28 H28 120.6 . . ?
C29 C28 C27 118.7(6) . . ?
C29 C28 H28 120.6 . . ?
O1 C17 N1 125.9(5) . . ?
O1 C17 C18 117.2(5) . . ?
N1 C17 C18 116.9(5) . . ?
O7 C34 N10 126.1(5) . . ?
O7 C34 C35 118.0(5) . . ?
N10 C34 C35 115.9(5) . . ?
C6 C5 C4 119.3(5) . . ?
C6 C5 H5 120.4 . . ?
C4 C5 H5 120.4 . . ?
C22 C21 H21 120.3 . . ?
C22 C21 C20 119.3(6) . . ?
C20 C21 H21 120.3 . . ?
C36 C35 C34 122.0(6) . . ?
C36 C35 C40 118.9(6) . . ?
C40 C35 C34 119.1(6) . . ?
C42 C47 H47 119.7 . . ?
C46 C47 C42 120.6(6) . . ?
C46 C47 H47 119.7 . . ?
C35 C36 H36 119.6 . . ?
C35 C36 C37 120.8(7) . . ?
C37 C36 H36 119.6 . . ?
C30 C29 H29 119.6 . . ?
C28 C29 C30 120.8(6) . . ?
C28 C29 H29 119.6 . . ?
C8 C9 H9A 109.5 . . ?
C8 C9 H9B 109.5 . . ?
C8 C9 H9C 109.5 . . ?
H9A C9 H9B 109.5 . . ?
H9A C9 H9C 109.5 . . ?
H9B C9 H9C 109.5 . . ?
C35 C40 H40 119.8 . . ?
C35 C40 C39 120.5(7) . . ?
C39 C40 H40 119.8 . . ?
C19 C20 C21 119.8(6) . . ?
C19 C20 H20 120.1 . . ?
C21 C20 H20 120.1 . . ?
C53 C48 P1 117.7(5) . . ?
C53 C48 C49 118.3(6) . . ?
C49 C48 P1 124.0(5) . . ?
C2 C1 H1A 109.5 . . ?
C2 C1 H1B 109.5 . . ?
C2 C1 H1C 109.5 . . ?
H1A C1 H1B 109.5 . . ?
H1A C1 H1C 109.5 . . ?
H1B C1 H1C 109.5 . . ?
H33A C33 H33B 109.5 . . ?
H33A C33 H33C 109.5 . . ?
H33B C33 H33C 109.5 . . ?
C32 C33 H33A 109.5 . . ?
C32 C33 H33B 109.5 . . ?
C32 C33 H33C 109.5 . . ?
C47 C46 H46 120.0 . . ?
C47 C46 C45 119.9(6) . . ?
C45 C46 H46 120.0 . . ?
C61 C60 P1 122.0(5) . . ?
C65 C60 P1 118.9(5) . . ?
C65 C60 C61 118.9(6) . . ?
C11 C16 H16 120.1 . . ?
C11 C16 C15 119.8(6) . . ?
C15 C16 H16 120.1 . . ?
C55 C54 P1 118.3(4) . . ?
C55 C54 C59 119.5(6) . . ?
C59 C54 P1 122.1(5) . . ?
N9 C32 C31 114.8(5) . . ?
N9 C32 C33 124.3(5) . . ?
C31 C32 C33 120.9(5) . . ?
C46 C45 H45 119.9 . . ?
C44 C45 C46 120.2(6) . . ?
C44 C45 H45 119.9 . . ?
C54 C55 H55 119.6 . . ?
C54 C55 C56 120.7(6) . . ?
C56 C55 H55 119.6 . . ?
C43 C44 H44 120.0 . . ?
C45 C44 C43 120.0(7) . . ?
C45 C44 H44 120.0 . . ?
C60 C61 H61 119.9 . . ?
C62 C61 C60 120.2(6) . . ?
C62 C61 H61 119.9 . . ?
C65 C64 H64 120.1 . . ?
C65 C64 C63 119.9(6) . . ?
C63 C64 H64 120.1 . . ?
C48 C53 H53 119.5 . . ?
C52 C53 C48 120.9(7) . . ?
C52 C53 H53 119.5 . . ?
C60 C65 H65 119.6 . . ?
C64 C65 C60 120.8(6) . . ?
C64 C65 H65 119.6 . . ?
C64 C63 H63 120.0 . . ?
C62 C63 C64 120.0(6) . . ?
C62 C63 H63 120.0 . . ?
C12 C13 H13 119.9 . . ?
C14 C13 C12 120.2(7) . . ?
C14 C13 H13 119.9 . . ?
O8 C022 H02A 109.5 . . ?
O8 C022 H02B 109.5 . . ?
O8 C022 H02C 109.5 . . ?
H02A C022 H02B 109.5 . . ?
H02A C022 H02C 109.5 . . ?
H02B C022 H02C 109.5 . . ?
C48 C49 H49 120.0 . . ?
C50 C49 C48 120.0(7) . . ?
C50 C49 H49 120.0 . . ?
C36 C37 H37 119.9 . . ?
C38 C37 C36 120.2(7) . . ?
C38 C37 H37 119.9 . . ?
C37 C38 H38 119.9 . . ?
C37 C38 C39 120.2(7) . . ?
C39 C38 H38 119.9 . . ?
C61 C62 C63 120.3(6) . . ?
C61 C62 H62 119.9 . . ?
C63 C62 H62 119.9 . . ?
C55 C56 H56 120.3 . . ?
C55 C56 C57 119.5(7) . . ?
C57 C56 H56 120.3 . . ?
C56 C57 H57 119.8 . . ?
C58 C57 C56 120.3(7) . . ?
C58 C57 H57 119.8 . . ?
C54 C59 H59 120.0 . . ?
C58 C59 C54 119.9(6) . . ?
C58 C59 H59 120.0 . . ?
C40 C39 H39 120.3 . . ?
C38 C39 C40 119.4(7) . . ?
C38 C39 H39 120.3 . . ?
C53 C52 H52 120.1 . . ?
C53 C52 C51 119.8(7) . . ?
C51 C52 H52 120.1 . . ?
C57 C58 C59 120.1(7) . . ?
C57 C58 H58 120.0 . . ?
C59 C58 H58 120.0 . . ?
C52 C51 H51 119.8 . . ?
C50 C51 C52 120.4(7) . . ?
C50 C51 H51 119.8 . . ?
C13 C14 H14 120.0 . . ?
C13 C14 C15 120.1(7) . . ?
C15 C14 H14 120.0 . . ?
C49 C50 H50 119.8 . . ?
C51 C50 C49 120.5(7) . . ?
C51 C50 H50 119.8 . . ?
C16 C15 C14 120.2(7) . . ?
C16 C15 H15 119.9 . . ?
C14 C15 H15 119.9 . . ?

loop_
_geom_bond_atom_site_label_1
_geom_bond_atom_site_label_2
_geom_bond_distance
_geom_bond_site_symmetry_2
_geom_bond_publ_flag
Y1 O1 2.248(4) . ?
Y1 O4 2.314(4) . ?
Y1 O8 2.342(4) . ?
Y1 O2 2.319(4) . ?
Y1 O3 2.386(4) . ?
Y1 N2 2.483(5) . ?
Y1 N3 2.484(5) . ?
Y1 N4 2.458(4) . ?
Y1 C24 2.752(5) . ?
Y2 O6 2.301(4) . ?
Y2 O7 2.265(4) . ?
Y2 O3 2.389(4) . ?
Y2 O9 2.323(4) . ?
Y2 O5 2.376(4) . ?
Y2 N7 2.462(5) . ?
Y2 N9 2.468(5) . ?
Y2 N8 2.486(5) . ?
Y2 C24 2.790(5) . ?
P1 O9 1.494(4) . ?
P1 C48 1.801(6) . ?
P1 C60 1.802(6) . ?
P1 C54 1.789(6) . ?
O1 C17 1.282(7) . ?
O6 C41 1.271(7) . ?
O4 C24 1.265(7) . ?
O8 H8 0.881(10) . ?
O8 C022 1.439(7) . ?
O7 C34 1.289(7) . ?
O2 C10 1.293(7) . ?
O3 C24 1.321(6) . ?
O5 C24 1.263(7) . ?
N1 N2 1.391(6) . ?
N1 C17 1.327(7) . ?
N2 C2 1.287(7) . ?
N10 N9 1.389(6) . ?
N10 C34 1.314(8) . ?
N3 C3 1.346(7) . ?
N3 C7 1.344(7) . ?
N6 N7 1.388(7) . ?
N6 C41 1.327(8) . ?
N4 N5 1.398(6) . ?
N4 C8 1.302(7) . ?
N7 C26 1.287(7) . ?
N5 C10 1.308(7) . ?
N9 C32 1.289(7) . ?
N8 C27 1.355(7) . ?
N8 C31 1.339(7) . ?
C18 C19 1.384(8) . ?
C18 C23 1.395(8) . ?
C18 C17 1.484(8) . ?
C8 C7 1.480(8) . ?
C8 C9 1.492(8) . ?
C3 C2 1.478(8) . ?
C3 C4 1.400(8) . ?
C19 H19 0.9500 . ?
C19 C20 1.384(8) . ?
C7 C6 1.399(8) . ?
C11 C10 1.489(8) . ?
C11 C12 1.391(8) . ?
C11 C16 1.378(9) . ?
C41 C42 1.496(8) . ?
C27 C26 1.480(8) . ?
C27 C28 1.391(8) . ?
C42 C43 1.389(9) . ?
C42 C47 1.397(8) . ?
C6 H6 0.9500 . ?
C6 C5 1.380(9) . ?
C43 H43 0.9500 . ?
C43 C44 1.397(9) . ?
C31 C30 1.395(8) . ?
C31 C32 1.481(8) . ?
C23 H23 0.9500 . ?
C23 C22 1.389(9) . ?
C30 H30 0.9500 . ?
C30 C29 1.393(9) . ?
C2 C1 1.506(8) . ?
C26 C25 1.496(8) . ?
C22 H22 0.9500 . ?
C22 C21 1.368(10) . ?
C25 H25A 0.9800 . ?
C25 H25B 0.9800 . ?
C25 H25C 0.9800 . ?
C12 H12 0.9500 . ?
C12 C13 1.394(9) . ?
C4 H4 0.9500 . ?
C4 C5 1.388(8) . ?
C28 H28 0.9500 . ?
C28 C29 1.384(9) . ?
C34 C35 1.499(8) . ?
C5 H5 0.9500 . ?
C21 H21 0.9500 . ?
C21 C20 1.394(10) . ?
C35 C36 1.376(9) . ?
C35 C40 1.382(9) . ?
C47 H47 0.9500 . ?
C47 C46 1.382(9) . ?
C36 H36 0.9500 . ?
C36 C37 1.382(9) . ?
C29 H29 0.9500 . ?
C9 H9A 0.9800 . ?
C9 H9B 0.9800 . ?
C9 H9C 0.9800 . ?
C40 H40 0.9500 . ?
C40 C39 1.391(10) . ?
C20 H20 0.9500 . ?
C48 C53 1.391(9) . ?
C48 C49 1.407(9) . ?
C1 H1A 0.9800 . ?
C1 H1B 0.9800 . ?
C1 H1C 0.9800 . ?
C33 H33A 0.9800 . ?
C33 H33B 0.9800 . ?
C33 H33C 0.9800 . ?
C33 C32 1.500(8) . ?
C46 H46 0.9500 . ?
C46 C45 1.390(10) . ?
C60 C61 1.395(9) . ?
C60 C65 1.394(9) . ?
C16 H16 0.9500 . ?
C16 C15 1.382(10) . ?
C54 C55 1.382(9) . ?
C54 C59 1.394(9) . ?
C45 H45 0.9500 . ?
C45 C44 1.374(10) . ?
C55 H55 0.9500 . ?
C55 C56 1.384(9) . ?
C44 H44 0.9500 . ?
C61 H61 0.9500 . ?
C61 C62 1.380(9) . ?
C64 H64 0.9500 . ?
C64 C65 1.374(9) . ?
C64 C63 1.388(10) . ?
C53 H53 0.9500 . ?
C53 C52 1.377(10) . ?
C65 H65 0.9500 . ?
C63 H63 0.9500 . ?
C63 C62 1.382(10) . ?
C13 H13 0.9500 . ?
C13 C14 1.365(11) . ?
C022 H02A 0.9800 . ?
C022 H02B 0.9800 . ?
C022 H02C 0.9800 . ?
C49 H49 0.9500 . ?
C49 C50 1.382(10) . ?
C37 H37 0.9500 . ?
C37 C38 1.362(11) . ?
C38 H38 0.9500 . ?
C38 C39 1.386(11) . ?
C62 H62 0.9500 . ?
C56 H56 0.9500 . ?
C56 C57 1.390(10) . ?
C57 H57 0.9500 . ?
C57 C58 1.377(11) . ?
C59 H59 0.9500 . ?
C59 C58 1.388(10) . ?
C39 H39 0.9500 . ?
C52 H52 0.9500 . ?
C52 C51 1.380(11) . ?
C58 H58 0.9500 . ?
C51 H51 0.9500 . ?
C51 C50 1.366(12) . ?
C14 H14 0.9500 . ?
C14 C15 1.389(11) . ?
C50 H50 0.9500 . ?
C15 H15 0.9500 . ?

loop_
_geom_torsion_atom_site_label_1
_geom_torsion_atom_site_label_2
_geom_torsion_atom_site_label_3
_geom_torsion_atom_site_label_4
_geom_torsion
_geom_torsion_site_symmetry_1
_geom_torsion_site_symmetry_2
_geom_torsion_site_symmetry_3
_geom_torsion_site_symmetry_4
_geom_torsion_publ_flag
Y1 O1 C17 N1 3.6(8) . . . . ?
Y1 O1 C17 C18 -173.8(4) . . . . ?
Y1 O4 C24 O3 -3.3(5) . . . . ?
Y1 O4 C24 O5 177.0(5) . . . . ?
Y1 O2 C10 N5 -19.2(7) . . . . ?
Y1 O2 C10 C11 160.3(4) . . . . ?
Y1 O3 C24 Y2 -178.7(2) . . . . ?
Y1 O3 C24 O4 3.2(5) . . . . ?
Y1 O3 C24 O5 -177.1(4) . . . . ?
Y1 N2 C2 C3 -8.0(7) . . . . ?
Y1 N2 C2 C1 169.8(5) . . . . ?
Y1 N3 C3 C2 -12.8(6) . . . . ?
Y1 N3 C3 C4 167.0(4) . . . . ?
Y1 N3 C7 C8 14.4(6) . . . . ?
Y1 N3 C7 C6 -167.5(4) . . . . ?
Y1 N4 N5 C10 12.0(6) . . . . ?
Y1 N4 C8 C7 3.9(7) . . . . ?
Y1 N4 C8 C9 -173.5(4) . . . . ?
Y2 O6 C41 N6 -4.7(7) . . . . ?
Y2 O6 C41 C42 179.4(3) . . . . ?
Y2 O7 C34 N10 -8.9(8) . . . . ?
Y2 O7 C34 C35 170.5(4) . . . . ?
Y2 O3 C24 Y1 178.7(2) . . . . ?
Y2 O3 C24 O4 -178.1(4) . . . . ?
Y2 O3 C24 O5 1.7(5) . . . . ?
Y2 O5 C24 O4 178.0(5) . . . . ?
Y2 O5 C24 O3 -1.7(5) . . . . ?
Y2 N7 C26 C27 -8.1(7) . . . . ?
Y2 N7 C26 C25 175.2(4) . . . . ?
Y2 N9 C32 C31 -3.7(7) . . . . ?
Y2 N9 C32 C33 173.0(4) . . . . ?
Y2 N8 C27 C26 16.1(6) . . . . ?
Y2 N8 C27 C28 -165.5(4) . . . . ?
Y2 N8 C31 C30 165.4(4) . . . . ?
Y2 N8 C31 C32 -14.9(6) . . . . ?
P1 C48 C53 C52 -177.8(5) . . . . ?
P1 C48 C49 C50 179.2(6) . . . . ?
P1 C60 C61 C62 -175.3(5) . . . . ?
P1 C60 C65 C64 175.0(5) . . . . ?
P1 C54 C55 C56 175.9(5) . . . . ?
P1 C54 C59 C58 -176.9(6) . . . . ?
O6 C41 C42 C43 14.2(8) . . . . ?
O6 C41 C42 C47 -163.7(5) . . . . ?
O7 C34 C35 C36 -176.0(6) . . . . ?
O7 C34 C35 C40 3.1(8) . . . . ?
O9 P1 C48 C53 -38.4(6) . . . . ?
O9 P1 C48 C49 141.2(5) . . . . ?
O9 P1 C60 C61 93.6(5) . . . . ?
O9 P1 C60 C65 -81.5(5) . . . . ?
O9 P1 C54 C55 -10.4(6) . . . . ?
O9 P1 C54 C59 166.2(5) . . . . ?
N1 N2 C2 C3 177.7(4) . . . . ?
N1 N2 C2 C1 -4.4(8) . . . . ?
N2 N1 C17 O1 -2.4(8) . . . . ?
N2 N1 C17 C18 175.1(5) . . . . ?
N10 N9 C32 C31 -178.1(5) . . . . ?
N10 N9 C32 C33 -1.4(8) . . . . ?
N10 C34 C35 C36 3.6(8) . . . . ?
N10 C34 C35 C40 -177.4(6) . . . . ?
N3 C3 C2 N2 13.4(7) . . . . ?
N3 C3 C2 C1 -164.5(5) . . . . ?
N3 C3 C4 C5 1.4(8) . . . . ?
N3 C7 C6 C5 -0.4(8) . . . . ?
N6 N7 C26 C27 172.2(5) . . . . ?
N6 N7 C26 C25 -4.5(8) . . . . ?
N6 C41 C42 C43 -162.2(5) . . . . ?
N6 C41 C42 C47 19.9(8) . . . . ?
N4 N5 C10 O2 4.1(8) . . . . ?
N4 N5 C10 C11 -175.5(5) . . . . ?
N4 C8 C7 N3 -11.8(7) . . . . ?
N4 C8 C7 C6 170.1(5) . . . . ?
N7 N6 C41 O6 -0.7(8) . . . . ?
N7 N6 C41 C42 175.3(4) . . . . ?
N5 N4 C8 C7 179.6(5) . . . . ?
N5 N4 C8 C9 2.2(8) . . . . ?
N9 N10 C34 O7 2.0(8) . . . . ?
N9 N10 C34 C35 -177.5(4) . . . . ?
N8 C27 C26 N7 -5.6(7) . . . . ?
N8 C27 C26 C25 171.3(5) . . . . ?
N8 C27 C28 C29 -0.9(9) . . . . ?
N8 C31 C30 C29 0.8(9) . . . . ?
N8 C31 C32 N9 12.0(7) . . . . ?
N8 C31 C32 C33 -164.8(5) . . . . ?
C18 C19 C20 C21 1.2(10) . . . . ?
C18 C23 C22 C21 0.2(10) . . . . ?
C8 N4 N5 C10 -163.9(5) . . . . ?
C8 C7 C6 C5 177.6(5) . . . . ?
C3 N3 C7 C8 -173.8(5) . . . . ?
C3 N3 C7 C6 4.3(8) . . . . ?
C3 C4 C5 C6 2.5(9) . . . . ?
C19 C18 C23 C22 1.2(9) . . . . ?
C19 C18 C17 O1 12.5(8) . . . . ?
C19 C18 C17 N1 -165.2(5) . . . . ?
C7 N3 C3 C2 175.4(5) . . . . ?
C7 N3 C3 C4 -4.8(8) . . . . ?
C7 C6 C5 C4 -3.0(8) . . . . ?
C11 C12 C13 C14 -1.4(11) . . . . ?
C11 C16 C15 C14 -1.0(13) . . . . ?
C41 N6 N7 Y2 5.3(6) . . . . ?
C41 N6 N7 C26 -175.0(5) . . . . ?
C41 C42 C43 C44 -177.8(5) . . . . ?
C41 C42 C47 C46 176.5(6) . . . . ?
C27 N8 C31 C30 -2.9(8) . . . . ?
C27 N8 C31 C32 176.8(5) . . . . ?
C27 C28 C29 C30 -1.2(9) . . . . ?
C42 C43 C44 C45 1.5(10) . . . . ?
C42 C47 C46 C45 0.9(10) . . . . ?
C10 C11 C12 C13 178.1(6) . . . . ?
C10 C11 C16 C15 -177.0(7) . . . . ?
C43 C42 C47 C46 -1.4(9) . . . . ?
C31 N8 C27 C26 -175.4(5) . . . . ?
C31 N8 C27 C28 2.9(8) . . . . ?
C31 C30 C29 C28 1.3(9) . . . . ?
C23 C18 C19 C20 -1.9(9) . . . . ?
C23 C18 C17 O1 -171.0(5) . . . . ?
C23 C18 C17 N1 11.3(8) . . . . ?
C23 C22 C21 C20 -1.0(10) . . . . ?
C30 C31 C32 N9 -168.3(5) . . . . ?
C30 C31 C32 C33 14.9(8) . . . . ?
C2 C3 C4 C5 -178.7(5) . . . . ?
C26 C27 C28 C29 177.4(5) . . . . ?
C22 C21 C20 C19 0.3(10) . . . . ?
C12 C11 C10 O2 153.7(6) . . . . ?
C12 C11 C10 N5 -26.8(8) . . . . ?
C12 C11 C16 C15 0.6(11) . . . . ?
C12 C13 C14 C15 1.0(13) . . . . ?
C4 C3 C2 N2 -166.5(5) . . . . ?
C4 C3 C2 C1 15.6(8) . . . . ?
C28 C27 C26 N7 176.1(5) . . . . ?
C28 C27 C26 C25 -7.0(8) . . . . ?
C17 N1 N2 Y1 0.2(5) . . . . ?
C17 N1 N2 C2 174.7(5) . . . . ?
C17 C18 C19 C20 174.8(6) . . . . ?
C17 C18 C23 C22 -175.4(6) . . . . ?
C34 N10 N9 Y2 5.1(5) . . . . ?
C34 N10 N9 C32 179.8(5) . . . . ?
C34 C35 C36 C37 177.8(6) . . . . ?
C34 C35 C40 C39 -178.2(7) . . . . ?
C35 C36 C37 C38 1.5(11) . . . . ?
C35 C40 C39 C38 -0.6(12) . . . . ?
C47 C42 C43 C44 0.1(9) . . . . ?
C47 C46 C45 C44 0.8(10) . . . . ?
C36 C35 C40 C39 0.9(11) . . . . ?
C36 C37 C38 C39 -1.2(12) . . . . ?
C9 C8 C7 N3 165.6(5) . . . . ?
C9 C8 C7 C6 -12.5(9) . . . . ?
C40 C35 C36 C37 -1.3(10) . . . . ?
C48 P1 O9 Y2 123.0(7) . . . . ?
C48 P1 C60 C61 -27.6(6) . . . . ?
C48 P1 C60 C65 157.2(5) . . . . ?
C48 P1 C54 C55 112.3(5) . . . . ?
C48 P1 C54 C59 -71.1(6) . . . . ?
C48 C53 C52 C51 -1.7(11) . . . . ?
C48 C49 C50 C51 -1.2(11) . . . . ?
C46 C45 C44 C43 -2.0(10) . . . . ?
C60 P1 O9 Y2 3.6(8) . . . . ?
C60 P1 C48 C53 84.3(5) . . . . ?
C60 P1 C48 C49 -96.1(6) . . . . ?
C60 P1 C54 C55 -132.6(5) . . . . ?
C60 P1 C54 C59 44.0(6) . . . . ?
C60 C61 C62 C63 0.9(10) . . . . ?
C16 C11 C10 O2 -28.8(8) . . . . ?
C16 C11 C10 N5 150.7(6) . . . . ?
C16 C11 C12 C13 0.6(10) . . . . ?
C54 P1 O9 Y2 -114.2(7) . . . . ?
C54 P1 C48 C53 -161.8(5) . . . . ?
C54 P1 C48 C49 17.9(6) . . . . ?
C54 P1 C60 C61 -145.0(5) . . . . ?
C54 P1 C60 C65 39.9(5) . . . . ?
C54 C55 C56 C57 1.1(10) . . . . ?
C54 C59 C58 C57 1.1(12) . . . . ?
C32 C31 C30 C29 -178.9(5) . . . . ?
C55 C54 C59 C58 -0.3(10) . . . . ?
C55 C56 C57 C58 -0.3(11) . . . . ?
C61 C60 C65 C64 -0.3(9) . . . . ?
C64 C63 C62 C61 -1.2(11) . . . . ?
C53 C48 C49 C50 -1.1(10) . . . . ?
C53 C52 C51 C50 -0.6(11) . . . . ?
C65 C60 C61 C62 -0.2(9) . . . . ?
C65 C64 C63 C62 0.7(10) . . . . ?
C63 C64 C65 C60 0.0(10) . . . . ?
C13 C14 C15 C16 0.2(14) . . . . ?
C49 C48 C53 C52 2.6(10) . . . . ?
C37 C38 C39 C40 0.8(13) . . . . ?
C56 C57 C58 C59 -0.7(12) . . . . ?
C59 C54 C55 C56 -0.8(10) . . . . ?
C52 C51 C50 C49 2.1(12) . . . . ?
